data_2106383
loop_
_publ_author_name
'Loub, J.'
'Podlahova, J.'
'Jecny, J.'

_publ_section_title
;
 The crystal structure of cadmium dihydrogenphosphite monohydrate
;
_journal_name_full 'Acta Crystallographica B (24,1968-38,1982)'
_journal_page_first 32
_journal_page_last 34
_journal_volume 34
_journal_year 1978
_chemical_formula_sum 'Cd H6 O7 P2'
_chemical_name_systematic 'Cd (H2 P O3)2 (H2 O)'
_space_group_IT_number 2
_symmetry_space_group_name_Hall '-P 1'
_symmetry_space_group_name_H-M 'P -1'
_cell_angle_alpha 113.7
_cell_angle_beta 110.69
_cell_angle_gamma 95.26
_cell_formula_units_Z 2
_cell_length_a 6.772
_cell_length_b 7.523
_cell_length_c 7.982
_cell_volume 335.126
_citation_journal_id_ASTM ACBCAR
_cod_data_source_file Loub_ACBCAR_1978_814.cif
_cod_data_source_block H6Cd1O7P2
_cod_original_cell_volume 335.1257
_cod_original_formula_sum 'H6 Cd1 O7 P2'
_cod_database_code 2106383

loop_
_symmetry_equiv_pos_as_xyz
x,y,z
-x,-y,-z

loop_
_atom_site_label
_atom_site_type_symbol
_atom_site_fract_x
_atom_site_fract_y
_atom_site_fract_z
_atom_site_occupancy
_atom_site_U_iso_or_equiv
Cd1 Cd+2 0.42404 0.23195 0.12117 1 0.0
O3 O-2 0.2483 0.2318 0.8207 1 0.0
O5 O-2 0.1101 0.2454 0.1711 1 0.0
H1 H+1 0.8 0.3 0.46 1 0.0
H5 H+1 0.36 0.08 0.57 1 0.0
H6 H+1 0.88 0.44 0.1 1 0.0
H2 H+1 0.62 0.35 0.55 1 0.0
H3 H+1 0.02 0.15 0.82 1 0.0
P2 P+3 0.8888 0.2456 0.0337 1 0.0
P1 P+3 0.3105 0.2486 0.6625 1 0.0
O4 O-2 0.6934 0.1216 0.0259 1 0.0
O2 O-2 0.4913 0.427 0.7313 1 0.0
O1 O-2 0.0918 0.2379 0.4964 1 0.0
H4 H+1 0.1 0.23 0.36 1 0.0
O7 O-2 0.6464 0.2712 0.4317 1 0.0
O6 O-2 0.8679 0.1746 0.8144 1 0.0
